data_4515853
loop_
_publ_author_name
'Chapovetsky, Alon'
'Welborn, Matthew'
'Luna, John M.'
'Haiges, Ralf'
'Miller, 3rd, Thomas F'
'Marinescu, Smaranda C.'

_publ_section_title
;
 Pendant Hydrogen-Bond Donors in Cobalt Catalysts Independently Enhance
 CO<sub>2</sub> Reduction.
;
_journal_issue 3
_journal_name_full 'ACS central science'
_journal_page_first 397
_journal_page_last 404
_journal_paper_doi 10.1021/acscentsci.7b00607
_journal_volume 4
_journal_year 2018
_chemical_formula_moiety 'C22 H22 Co N8 O, 2(B F4), C3 H6 O, H2 O'
_chemical_formula_sum 'C25 H30 B2 Co F8 N8 O3'
_chemical_formula_weight 723.12
_chemical_name_common Alon082916
_space_group_crystal_system triclinic
_space_group_IT_number 2
_space_group_name_Hall '-P 1'
_space_group_name_H-M_alt 'P -1'
_atom_sites_solution_hydrogens mixed
_cell_angle_alpha 106.688(8)
_cell_angle_beta 101.505(8)
_cell_angle_gamma 100.107(8)
_cell_formula_units_Z 2
_cell_length_a 11.1267(14)
_cell_length_b 11.9052(15)
_cell_length_c 12.2051(16)
_cell_measurement_reflns_used 4309
_cell_measurement_temperature 100.(2)
_cell_measurement_theta_max 67.1706
_cell_measurement_theta_min 4.0065
_cell_volume 1470.1(3)
_computing_cell_refinement 'APEX3 v2016.1-0 (Bruker AXS, 2016)'
_computing_data_collection 'Bruker Instrument Service v2012.12.0.3 (Bruker AXS, 2012'
_computing_data_reduction 'SAINT V8.37A (Bruker AXS, 2013)'
_computing_molecular_graphics 'shelXle (C.B. Huebschle, rev 758)'
_computing_publication_material 'SHELXTL XL 2014/7 (Bruker AXS, 2014)'
_computing_structure_refinement 'SHELXTL XL 2014/7 (Bruker AXS, 2014)'
_computing_structure_solution 'SHELXTL XT 2014/4 (Bruker AXS, 2014)'
_diffrn_ambient_temperature 100.(2)
_diffrn_detector_area_resol_mean 8.3333
_diffrn_measured_fraction_theta_full 0.984
_diffrn_measured_fraction_theta_max 0.984
_diffrn_measurement_device_type 'Bruker APEX II CCD'
_diffrn_measurement_method 'omega- and phi-scans'
_diffrn_radiation_monochromator 'multi-layer optics'
_diffrn_radiation_type 'CuK\a '
_diffrn_radiation_wavelength 1.54178
_diffrn_reflns_av_R_equivalents 0.1232
_diffrn_reflns_av_unetI/netI 0.1893
_diffrn_reflns_limit_h_max 13
_diffrn_reflns_limit_h_min -13
_diffrn_reflns_limit_k_max 14
_diffrn_reflns_limit_k_min -14
_diffrn_reflns_limit_l_max 14
_diffrn_reflns_limit_l_min -14
_diffrn_reflns_number 29257
_diffrn_reflns_theta_full 68.22
_diffrn_reflns_theta_max 68.22
_diffrn_reflns_theta_min 3.92
_diffrn_source 'IuS microsource'
_exptl_absorpt_coefficient_mu 5.446
_exptl_absorpt_correction_T_max 0.81
_exptl_absorpt_correction_T_min 0.64
_exptl_absorpt_correction_type multi-scan
_exptl_absorpt_process_details 'SADABS 2014/5 (Bruker AXS, 2014)'
_exptl_crystal_colour 'clear light orange-brown'
_exptl_crystal_density_diffrn 1.634
_exptl_crystal_density_method 'not measured'
_exptl_crystal_description prism
_exptl_crystal_F_000 738
_exptl_crystal_size_max 0.090
_exptl_crystal_size_mid 0.070
_exptl_crystal_size_min 0.040
_refine_diff_density_max 1.270
_refine_diff_density_min -1.364
_refine_ls_extinction_method none
_refine_ls_goodness_of_fit_ref 1.005
_refine_ls_hydrogen_treatment mixed
_refine_ls_matrix_type full
_refine_ls_number_parameters 449
_refine_ls_number_reflns 5297
_refine_ls_number_restraints 502
_refine_ls_restrained_S_all 0.983
_refine_ls_R_factor_all 0.2020
_refine_ls_R_factor_gt 0.0894
_refine_ls_shift/su_max 0.005
_refine_ls_shift/su_mean 0.000
_refine_ls_structure_factor_coef Fsqd
_refine_ls_weighting_details 'w=1/[\s^2^(Fo^2^)+(0.1518P)^2^] where P=(Fo^2^+2Fc^2^)/3'
_refine_ls_weighting_scheme calc
_refine_ls_wR_factor_gt 0.2097
_refine_ls_wR_factor_ref 0.2724
_reflns_number_gt 2323
_reflns_number_total 5297
_reflns_threshold_expression 'I > 2\s(I)'
_cod_data_source_file oc7b00607_si_003.cif
_cod_data_source_block Alon082916
_cod_database_code 4515853

loop_
_space_group_symop_operation_xyz
'x, y, z'
'-x, -y, -z'

loop_
_atom_site_type_symbol
_atom_site_label
_atom_site_fract_x
_atom_site_fract_y
_atom_site_fract_z
_atom_site_U_iso_or_equiv
_atom_site_adp_type
_atom_site_calc_flag
_atom_site_refinement_flags_adp
_atom_site_refinement_flags_occupancy
_atom_site_refinement_flags_posn
_atom_site_occupancy
_atom_site_disorder_assembly
_atom_site_disorder_group
C C1 0.7286(7) 0.4962(6) 0.1586(6) 0.0285(16) Uani d U . . 1.0 . .
C C2 0.6804(7) 0.4011(6) 0.0542(6) 0.0319(18) Uani d U . . 1.0 . .
H H2 0.7348 0.3733 0.0073 0.038 Uiso calc U . R 1.0 . .
C C3 0.5528(7) 0.3460(6) 0.0173(7) 0.0344(18) Uani d U . . 1.0 . .
H H3 0.5185 0.2796 -0.0546 0.041 Uiso calc U . R 1.0 . .
C C4 0.4749(7) 0.3888(6) 0.0869(6) 0.0323(17) Uani d U . . 1.0 . .
H H4 0.387 0.3513 0.0648 0.039 Uiso calc U . R 1.0 . .
C C5 0.5289(7) 0.4872(6) 0.1886(6) 0.0289(16) Uani d U . . 1.0 . .
C C6 0.3386(6) 0.4522(6) 0.2577(6) 0.0327(18) Uani d U . . 1.0 . .
H H6A 0.2754 0.4375 0.1833 0.049 Uiso calc U . R 1.0 . .
H H6B 0.3056 0.4875 0.3249 0.049 Uiso calc U . R 1.0 . .
H H6C 0.3569 0.3755 0.261 0.049 Uiso calc U . R 1.0 . .
C C7 0.4474(7) 0.6575(6) 0.2763(6) 0.0300(17) Uani d U . . 1.0 . .
C C8 0.3340(7) 0.6839(7) 0.2457(6) 0.0361(19) Uani d U . . 1.0 . .
H H8 0.2572 0.623 0.2221 0.043 Uiso calc U . R 1.0 . .
C C9 0.3322(7) 0.8011(7) 0.2496(6) 0.0365(19) Uani d U . . 1.0 . .
H H9 0.2546 0.8214 0.2259 0.044 Uiso calc U . R 1.0 . .
C C10 0.4450(7) 0.8870(7) 0.2883(6) 0.0344(18) Uani d U . . 1.0 . .
H H10 0.446 0.968 0.2918 0.041 Uiso calc U . R 1.0 . .
C C11 0.5574(7) 0.8558(6) 0.3221(6) 0.0313(17) Uani d U . . 1.0 . .
C C12 0.7658(7) 0.9589(6) 0.4625(6) 0.0293(17) Uani d U . . 1.0 . .
C C13 0.8248(7) 1.0746(6) 0.5384(6) 0.0348(18) Uani d U . . 1.0 . .
H H13 0.8024 1.1425 0.5215 0.042 Uiso calc U . R 1.0 . .
C C14 0.9158(7) 1.0902(7) 0.6383(7) 0.0378(19) Uani d U . . 1.0 . .
H H14 0.9583 1.1694 0.6914 0.045 Uiso calc U . R 1.0 . .
C C15 0.9459(7) 0.9906(6) 0.6618(6) 0.0356(19) Uani d U . . 1.0 . .
H H15 1.0066 0.9999 0.7326 0.043 Uiso calc U . R 1.0 . .
C C16 0.8858(7) 0.8768(6) 0.5802(6) 0.0314(17) Uani d U . . 1.0 . .
C C17 0.9654(8) 0.7818(7) 0.7232(7) 0.045(2) Uani d U . . 1.0 . .
H H17A 0.9621 0.7005 0.7277 0.067 Uiso calc U . R 1.0 . .
H H17B 0.9139 0.8206 0.7716 0.067 Uiso calc U . R 1.0 . .
H H17C 1.0533 0.8302 0.753 0.067 Uiso calc U . R 1.0 . .
C C18 0.9591(7) 0.6948(6) 0.5114(7) 0.0330(17) Uani d U . . 1.0 . .
C C19 1.0717(7) 0.6655(6) 0.5444(7) 0.0350(18) Uani d U . . 1.0 . .
H H19 1.1168 0.69 0.6256 0.042 Uiso calc U . R 1.0 . .
C C20 1.1187(7) 0.5979(7) 0.4546(7) 0.0414(19) Uani d U . . 1.0 . .
H H20 1.1977 0.5783 0.4734 0.05 Uiso calc U . R 1.0 . .
C C21 1.0463(7) 0.5609(6) 0.3382(7) 0.0345(18) Uani d U . . 1.0 . .
H H21 1.0758 0.5161 0.2757 0.041 Uiso calc U . R 1.0 . .
C C22 0.9321(7) 0.5890(6) 0.3137(7) 0.0310(17) Uani d U . . 1.0 . .
N N1 0.6542(5) 0.5438(5) 0.2264(5) 0.0283(13) Uani d U . . 1.0 . .
N N2 0.4544(5) 0.5356(5) 0.2635(5) 0.0320(14) Uani d U . . 1.0 . .
N N3 0.5623(5) 0.7406(5) 0.3153(5) 0.0307(14) Uani d U . . 1.0 . .
N N4 0.6682(5) 0.9455(5) 0.3657(5) 0.0316(15) Uani d U . . 1.0 . .
H H4N 0.6779 0.9988 0.329 0.038 Uiso calc U . R 1.0 . .
N N5 0.7954(5) 0.8587(5) 0.4790(5) 0.0285(14) Uani d U . . 1.0 . .
N N6 0.9159(5) 0.7732(5) 0.5996(5) 0.0337(15) Uani d U . . 1.0 . .
N N7 0.8842(5) 0.6584(5) 0.3974(5) 0.0318(14) Uani d U . . 1.0 . .
N N8 0.8572(5) 0.5460(5) 0.1984(5) 0.0334(15) Uani d U . . 1.0 . .
H H8A 0.8965 0.5511 0.1435 0.04 Uiso calc U . R 1.0 . .
Co Co1 0.72343(10) 0.69876(9) 0.35674(10) 0.0297(4) Uani d U . . 1.0 . .
C C23 0.7866(8) 0.9271(7) -0.0384(7) 0.049(2) Uani d U . . 1.0 . .
H H23A 0.73 0.8851 -0.1182 0.074 Uiso calc U . R 1.0 . .
H H23B 0.8247 0.8692 -0.0095 0.074 Uiso calc U . R 1.0 . .
H H23C 0.8536 0.9911 -0.0409 0.074 Uiso calc U . R 1.0 . .
C C24 0.7130(8) 0.9816(7) 0.0430(7) 0.047(2) Uani d U . . 1.0 . .
C C25 0.6656(9) 1.0872(8) 0.0256(8) 0.064(3) Uani d U . . 1.0 . .
H H25A 0.607 1.0621 -0.0534 0.096 Uiso calc U . R 1.0 . .
H H25B 0.7373 1.1523 0.0329 0.096 Uiso calc U . R 1.0 . .
H H25C 0.6216 1.1163 0.086 0.096 Uiso calc U . R 1.0 . .
O O3 0.6900(6) 0.9415(6) 0.1204(5) 0.0703(19) Uani d U . . 1.0 . .
B B1 1.0009(9) 0.6924(9) 0.0245(9) 0.039(2) Uani d U . . 1.0 . .
F F1 1.0212(4) 0.6467(4) -0.0880(4) 0.0509(12) Uani d U . . 1.0 . .
F F2 1.0588(4) 0.6374(4) 0.0982(4) 0.0470(12) Uani d U . . 1.0 . .
F F3 1.0497(4) 0.8153(4) 0.0692(4) 0.0540(13) Uani d U . . 1.0 . .
F F4 0.8702(4) 0.6655(4) 0.0119(4) 0.0434(11) Uani d U . . 1.0 . .
B B2 0.4564(9) 0.7588(9) 0.6467(9) 0.059(2) Uani d U . D 1.0 . .
F F5 0.4270(14) 0.6379(9) 0.5949(11) 0.0617(17) Uani d U P D 0.506(7) A 1
F F6 0.4960(10) 0.7975(9) 0.7678(8) 0.0617(17) Uani d U P D 0.506(7) A 1
F F7 0.5690(9) 0.8021(8) 0.6180(10) 0.0617(17) Uani d U P D 0.506(7) A 1
F F8 0.3656(11) 0.8167(12) 0.6126(11) 0.0617(17) Uani d U P D 0.506(7) A 1
F F5A 0.441(2) 0.6428(17) 0.5592(16) 0.0617(17) Uani d U P D 0.296(6) A 2
F F6A 0.5470(17) 0.8143(16) 0.7427(17) 0.0617(17) Uani d U P D 0.296(6) A 2
F F7A 0.3632(15) 0.7051(14) 0.7082(14) 0.0617(17) Uani d U P D 0.296(6) A 2
F F8A 0.390(2) 0.8156(19) 0.5809(18) 0.0617(17) Uani d U P D 0.296(6) A 2
F F5B 0.403(3) 0.642(2) 0.640(3) 0.0617(17) Uani d U P D 0.198(6) A 3
F F6B 0.592(2) 0.798(2) 0.680(3) 0.0617(17) Uani d U P D 0.198(6) A 3
F F7B 0.467(2) 0.750(2) 0.5290(19) 0.0617(17) Uani d U P D 0.198(6) A 3
F F8B 0.372(2) 0.825(2) 0.670(2) 0.0617(17) Uani d U P D 0.198(6) A 3
O O1 0.7845(5) 0.7771(4) 0.2161(4) 0.0342(12) Uani d U . D 1.0 . .
H H1W 0.760(6) 0.838(4) 0.187(5) 0.041 Uiso d U . D 1.0 . .
H H2W 0.809(6) 0.727(4) 0.154(4) 0.041 Uiso d U . D 1.0 . .
O O2 0.6646(4) 0.6153(4) 0.4865(4) 0.0348(13) Uani d U . D 1.0 . .
H H3W 0.604(4) 0.540(3) 0.448(5) 0.042 Uiso d U . D 1.0 . .
H H4W 0.629(5) 0.665(4) 0.538(5) 0.042 Uiso d U . D 1.0 . .

loop_
_atom_site_aniso_label
_atom_site_aniso_U_11
_atom_site_aniso_U_22
_atom_site_aniso_U_33
_atom_site_aniso_U_12
_atom_site_aniso_U_13
_atom_site_aniso_U_23
C1 0.033(3) 0.025(3) 0.027(4) 0.003(3) 0.010(3) 0.009(3)
C2 0.034(4) 0.032(4) 0.030(4) 0.005(3) 0.009(3) 0.012(3)
C3 0.040(4) 0.029(4) 0.029(4) 0.000(3) 0.005(3) 0.010(3)
C4 0.028(4) 0.032(4) 0.034(4) -0.001(3) 0.004(3) 0.014(3)
C5 0.029(3) 0.025(3) 0.033(4) -0.002(3) 0.007(3) 0.015(3)
C6 0.033(4) 0.029(4) 0.037(5) 0.002(3) 0.015(3) 0.013(3)
C7 0.031(3) 0.032(3) 0.025(4) 0.002(3) 0.007(3) 0.010(3)
C8 0.031(4) 0.040(4) 0.038(5) 0.009(3) 0.006(3) 0.017(3)
C9 0.039(4) 0.038(4) 0.032(5) 0.011(3) 0.006(3) 0.012(3)
C10 0.037(4) 0.035(4) 0.032(4) 0.009(3) 0.008(3) 0.014(3)
C11 0.037(4) 0.031(3) 0.028(4) 0.007(3) 0.006(3) 0.015(3)
C12 0.031(4) 0.034(3) 0.029(4) 0.002(3) 0.013(3) 0.018(3)
C13 0.034(4) 0.034(4) 0.037(4) 0.003(3) 0.012(3) 0.014(3)
C14 0.037(4) 0.034(4) 0.039(4) -0.001(3) 0.012(3) 0.012(3)
C15 0.032(4) 0.038(4) 0.031(4) -0.001(3) 0.006(3) 0.009(3)
C16 0.031(4) 0.035(3) 0.025(4) -0.001(3) 0.007(3) 0.010(3)
C17 0.050(5) 0.041(5) 0.038(4) 0.003(4) 0.003(4) 0.017(4)
C18 0.026(4) 0.031(4) 0.038(4) 0.000(3) 0.002(3) 0.014(3)
C19 0.026(4) 0.040(4) 0.042(4) 0.002(3) 0.006(3) 0.025(3)
C20 0.030(4) 0.044(5) 0.053(4) 0.005(3) 0.009(3) 0.025(4)
C21 0.024(4) 0.036(4) 0.047(4) 0.004(3) 0.010(3) 0.019(3)
C22 0.024(3) 0.028(4) 0.041(4) 0.002(3) 0.008(3) 0.014(3)
N1 0.032(3) 0.023(3) 0.030(3) 0.003(2) 0.008(2) 0.010(2)
N2 0.030(3) 0.029(3) 0.038(4) 0.001(2) 0.010(3) 0.015(3)
N3 0.032(3) 0.027(3) 0.033(3) 0.002(2) 0.004(2) 0.016(2)
N4 0.034(3) 0.030(3) 0.031(3) 0.002(2) 0.006(3) 0.016(3)
N5 0.032(3) 0.027(3) 0.024(3) 0.001(2) 0.006(2) 0.009(2)
N6 0.035(4) 0.035(3) 0.031(3) 0.004(3) 0.006(3) 0.015(3)
N7 0.029(3) 0.030(3) 0.037(3) -0.001(2) 0.008(2) 0.018(2)
N8 0.027(3) 0.040(3) 0.035(3) 0.003(3) 0.010(2) 0.017(3)
Co1 0.0290(7) 0.0278(7) 0.0308(8) 0.0028(5) 0.0077(6) 0.0099(6)
C23 0.054(5) 0.044(5) 0.056(5) 0.012(4) 0.024(4) 0.020(4)
C24 0.058(5) 0.049(5) 0.040(5) 0.017(4) 0.013(4) 0.024(4)
C25 0.085(7) 0.065(5) 0.077(7) 0.039(5) 0.041(6) 0.049(5)
O3 0.106(5) 0.081(4) 0.068(4) 0.055(4) 0.049(4) 0.053(4)
B1 0.032(4) 0.045(4) 0.040(5) 0.003(3) 0.010(4) 0.019(4)
F1 0.056(3) 0.066(3) 0.043(3) 0.025(2) 0.022(2) 0.025(2)
F2 0.038(3) 0.058(3) 0.049(3) 0.007(2) 0.006(2) 0.031(2)
F3 0.049(3) 0.039(2) 0.066(3) 0.002(2) 0.009(2) 0.015(2)
F4 0.034(2) 0.056(3) 0.044(3) 0.010(2) 0.011(2) 0.022(2)
B2 0.061(4) 0.045(4) 0.064(5) 0.012(3) 0.005(4) 0.015(3)
F5 0.066(3) 0.048(2) 0.065(4) 0.0144(19) 0.008(3) 0.016(3)
F6 0.066(3) 0.048(2) 0.065(4) 0.0144(19) 0.008(3) 0.016(3)
F7 0.066(3) 0.048(2) 0.065(4) 0.0144(19) 0.008(3) 0.016(3)
F8 0.066(3) 0.048(2) 0.065(4) 0.0144(19) 0.008(3) 0.016(3)
F5A 0.066(3) 0.048(2) 0.065(4) 0.0144(19) 0.008(3) 0.016(3)
F6A 0.066(3) 0.048(2) 0.065(4) 0.0144(19) 0.008(3) 0.016(3)
F7A 0.066(3) 0.048(2) 0.065(4) 0.0144(19) 0.008(3) 0.016(3)
F8A 0.066(3) 0.048(2) 0.065(4) 0.0144(19) 0.008(3) 0.016(3)
F5B 0.066(3) 0.048(2) 0.065(4) 0.0144(19) 0.008(3) 0.016(3)
F6B 0.066(3) 0.048(2) 0.065(4) 0.0144(19) 0.008(3) 0.016(3)
F7B 0.066(3) 0.048(2) 0.065(4) 0.0144(19) 0.008(3) 0.016(3)
F8B 0.066(3) 0.048(2) 0.065(4) 0.0144(19) 0.008(3) 0.016(3)
O1 0.036(3) 0.034(3) 0.035(3) 0.008(2) 0.012(2) 0.015(2)
O2 0.034(3) 0.033(3) 0.031(3) 0.001(2) 0.006(2) 0.008(2)

loop_
_atom_type_symbol
_atom_type_description
_atom_type_scat_dispersion_real
_atom_type_scat_dispersion_imag
_atom_type_scat_source
C C 0.0181 0.0091 'International Tables Vol C Tables 4.2.6.8 and 6.1.1.4'
H H 0.0000 0.0000 'International Tables Vol C Tables 4.2.6.8 and 6.1.1.4'
B B 0.0090 0.0039 'International Tables Vol C Tables 4.2.6.8 and 6.1.1.4'
N N 0.0311 0.0180 'International Tables Vol C Tables 4.2.6.8 and 6.1.1.4'
F F 0.0727 0.0534 'International Tables Vol C Tables 4.2.6.8 and 6.1.1.4'
Co Co -2.3653 3.6143 'International Tables Vol C Tables 4.2.6.8 and 6.1.1.4'
O O 0.0492 0.0322 'International Tables Vol C Tables 4.2.6.8 and 6.1.1.4'

loop_
_geom_angle_atom_site_label_1
_geom_angle_atom_site_label_2
_geom_angle_atom_site_label_3
_geom_angle
N1 C1 C2 122.7(7)
N1 C1 N8 117.9(6)
C2 C1 N8 119.4(7)
C1 C2 C3 119.8(7)
C1 C2 H2 120.1
C3 C2 H2 120.1
C2 C3 C4 119.0(7)
C2 C3 H3 120.5
C4 C3 H3 120.5
C5 C4 C3 118.1(7)
C5 C4 H4 120.9
C3 C4 H4 120.9
N1 C5 C4 124.0(7)
N1 C5 N2 115.1(6)
C4 C5 N2 120.9(6)
N2 C6 H6A 109.5
N2 C6 H6B 109.5
H6A C6 H6B 109.5
N2 C6 H6C 109.5
H6A C6 H6C 109.5
H6B C6 H6C 109.5
C8 C7 N3 124.3(7)
C8 C7 N2 120.8(6)
N3 C7 N2 114.8(6)
C7 C8 C9 118.9(7)
C7 C8 H8 120.5
C9 C8 H8 120.5
C10 C9 C8 118.5(7)
C10 C9 H9 120.7
C8 C9 H9 120.7
C9 C10 C11 120.0(7)
C9 C10 H10 120.0
C11 C10 H10 120.0
N3 C11 N4 118.9(6)
N3 C11 C10 122.7(6)
N4 C11 C10 118.4(7)
N5 C12 C13 123.8(7)
N5 C12 N4 118.7(6)
C13 C12 N4 117.6(7)
C14 C13 C12 118.9(7)
C14 C13 H13 120.6
C12 C13 H13 120.6
C13 C14 C15 119.7(7)
C13 C14 H14 120.2
C15 C14 H14 120.2
C14 C15 C16 118.7(7)
C14 C15 H15 120.7
C16 C15 H15 120.7
N5 C16 C15 122.8(7)
N5 C16 N6 116.7(6)
C15 C16 N6 120.5(6)
N6 C17 H17A 109.5
N6 C17 H17B 109.5
H17A C17 H17B 109.5
N6 C17 H17C 109.5
H17A C17 H17C 109.5
H17B C17 H17C 109.5
N7 C18 C19 125.1(7)
N7 C18 N6 115.6(6)
C19 C18 N6 119.2(7)
C18 C19 C20 118.3(7)
C18 C19 H19 120.9
C20 C19 H19 120.9
C21 C20 C19 118.1(7)
C21 C20 H20 120.9
C19 C20 H20 120.9
C22 C21 C20 119.8(8)
C22 C21 H21 120.1
C20 C21 H21 120.1
C21 C22 N7 124.3(7)
C21 C22 N8 119.5(7)
N7 C22 N8 116.2(6)
C5 N1 C1 116.3(6)
C5 N1 Co1 122.7(5)
C1 N1 Co1 120.4(4)
C5 N2 C7 116.1(5)
C5 N2 C6 116.1(5)
C7 N2 C6 116.3(6)
C11 N3 C7 115.4(6)
C11 N3 Co1 121.4(5)
C7 N3 Co1 123.2(5)
C11 N4 C12 125.6(6)
C11 N4 H4N 117.2
C12 N4 H4N 117.2
C12 N5 C16 116.1(6)
C12 N5 Co1 121.4(5)
C16 N5 Co1 122.3(5)
C16 N6 C18 118.1(6)
C16 N6 C17 116.8(6)
C18 N6 C17 117.4(6)
C18 N7 C22 114.2(6)
C18 N7 Co1 123.3(5)
C22 N7 Co1 122.5(5)
C1 N8 C22 128.0(6)
C1 N8 H8A 116.0
C22 N8 H8A 116.0
N7 Co1 N3 179.5(2)
N7 Co1 N5 89.2(2)
N3 Co1 N5 90.5(2)
N7 Co1 N1 91.2(2)
N3 Co1 N1 89.0(2)
N5 Co1 N1 176.1(2)
N7 Co1 O2 87.2(2)
N3 Co1 O2 93.3(2)
N5 Co1 O2 92.5(2)
N1 Co1 O2 91.4(2)
N7 Co1 O1 91.8(2)
N3 Co1 O1 87.7(2)
N5 Co1 O1 89.9(2)
N1 Co1 O1 86.2(2)
O2 Co1 O1 177.43(18)
C24 C23 H23A 109.5
C24 C23 H23B 109.5
H23A C23 H23B 109.5
C24 C23 H23C 109.5
H23A C23 H23C 109.5
H23B C23 H23C 109.5
O3 C24 C23 121.9(8)
O3 C24 C25 120.6(8)
C23 C24 C25 117.4(7)
C24 C25 H25A 109.5
C24 C25 H25B 109.5
H25A C25 H25B 109.5
C24 C25 H25C 109.5
H25A C25 H25C 109.5
H25B C25 H25C 109.5
F3 B1 F2 110.5(7)
F3 B1 F4 109.7(7)
F2 B1 F4 110.0(7)
F3 B1 F1 109.5(7)
F2 B1 F1 108.9(7)
F4 B1 F1 108.1(7)
F5 B2 F6 114.4(9)
F6A B2 F8A 124.5(15)
F5 B2 F8 116.0(10)
F6 B2 F8 109.1(9)
F8B B2 F5B 107.2(17)
F5 B2 F7 105.2(10)
F6 B2 F7 101.3(9)
F8 B2 F7 109.7(9)
F8B B2 F6B 128.2(16)
F5B B2 F6B 117.8(17)
F8B B2 F7B 107.3(15)
F5B B2 F7B 105.4(16)
F6B B2 F7B 84.9(15)
F6A B2 F5A 128.0(16)
F8A B2 F5A 101.8(14)
F6A B2 F7A 95.5(13)
F8A B2 F7A 105.8(12)
F5A B2 F7A 92.8(11)
Co1 O1 H1W 131.(4)
Co1 O1 H2W 119.(3)
H1W O1 H2W 105.(3)
Co1 O2 H3W 112.(4)
Co1 O2 H4W 112.(4)
H3W O2 H4W 107.(3)

loop_
_geom_bond_atom_site_label_1
_geom_bond_atom_site_label_2
_geom_bond_distance
C1 N1 1.363(9)
C1 C2 1.371(9)
C1 N8 1.376(8)
C2 C3 1.377(9)
C2 H2 0.95
C3 C4 1.390(10)
C3 H3 0.95
C4 C5 1.376(9)
C4 H4 0.95
C5 N1 1.359(8)
C5 N2 1.422(9)
C6 N2 1.458(8)
C6 H6A 0.98
C6 H6B 0.98
C6 H6C 0.98
C7 C8 1.360(10)
C7 N3 1.372(8)
C7 N2 1.432(9)
C8 C9 1.386(10)
C8 H8 0.95
C9 C10 1.371(9)
C9 H9 0.95
C10 C11 1.385(10)
C10 H10 0.95
C11 N3 1.362(8)
C11 N4 1.375(8)
C12 N5 1.351(8)
C12 C13 1.376(9)
C12 N4 1.385(8)
C13 C14 1.363(10)
C13 H13 0.95
C14 C15 1.377(10)
C14 H14 0.95
C15 C16 1.385(9)
C15 H15 0.95
C16 N5 1.364(8)
C16 N6 1.404(9)
C17 N6 1.466(9)
C17 H17A 0.98
C17 H17B 0.98
C17 H17C 0.98
C18 N7 1.372(8)
C18 C19 1.374(10)
C18 N6 1.431(9)
C19 C20 1.411(10)
C19 H19 0.95
C20 C21 1.386(10)
C20 H20 0.95
C21 C22 1.368(10)
C21 H21 0.95
C22 N7 1.378(9)
C22 N8 1.380(9)
N1 Co1 1.963(5)
N3 Co1 1.953(6)
N4 H4N 0.88
N5 Co1 1.962(5)
N7 Co1 1.939(6)
N8 H8A 0.88
Co1 O2 2.238(5)
Co1 O1 2.332(5)
C23 C24 1.489(11)
C23 H23A 0.98
C23 H23B 0.98
C23 H23C 0.98
C24 O3 1.224(9)
C24 C25 1.498(11)
C25 H25A 0.98
C25 H25B 0.98
C25 H25C 0.98
B1 F3 1.370(10)
B1 F2 1.382(10)
B1 F4 1.400(10)
B1 F1 1.404(10)
B2 F6A 1.294(18)
B2 F5 1.345(11)
B2 F8B 1.35(2)
B2 F6 1.367(10)
B2 F8A 1.38(2)
B2 F8 1.383(11)
B2 F5B 1.39(2)
B2 F7 1.418(11)
B2 F6B 1.43(2)
B2 F7B 1.44(2)
B2 F5A 1.44(2)
B2 F7A 1.549(19)
O1 H1W 0.950(19)
O1 H2W 0.943(19)
O2 H3W 0.94(2)
O2 H4W 0.94(2)
